data_1511411
loop_
_publ_author_name
'Kasper, J.S.'
'Naslain, R.'

_publ_section_title
;
 The crystal structure of the phi-phase in the boron-sodium system
;
_journal_name_full 'Journal of Solid State Chemistry'
_journal_page_first 150
_journal_page_last 151
_journal_paper_doi 10.1016/0022-4596(70)90006-X
_journal_volume 1
_journal_year 1970
_chemical_formula_sum 'B15 Na'
_chemical_name_systematic 'Na B15'
_space_group_IT_number 74
_symmetry_space_group_name_Hall '-I 2c 2'
_symmetry_space_group_name_H-M 'I m a m'
_cell_angle_alpha 90
_cell_angle_beta 90
_cell_angle_gamma 90
_cell_formula_units_Z 4
_cell_length_a 5.847
_cell_length_b 8.415
_cell_length_c 10.298
_cell_volume 506.687
_citation_journal_id_ASTM JSSCBI
_cod_data_source_file boron0-1_555.cif
_cod_data_source_block B15Na1
_cod_original_cell_volume 506.6874
_cod_original_sg_symbol_Hall '-I 2b 2 (-x,z,y)'
_cod_original_formula_sum 'B15 Na1'
_cod_database_code 1511411

loop_
_symmetry_equiv_pos_as_xyz
x,y,z
-x,y,-z+1/2
x,-y,-z
-x,-y,z+1/2
-x,-y,-z
x,-y,z-1/2
-x,y,z
x,y,-z-1/2
x+1/2,y+1/2,z+1/2
-x+1/2,y+1/2,-z+1
x+1/2,-y+1/2,-z+1/2
-x+1/2,-y+1/2,z+1
-x+1/2,-y+1/2,-z+1/2
x+1/2,-y+1/2,z
-x+1/2,y+1/2,z+1/2
x+1/2,y+1/2,-z

loop_
_atom_site_label
_atom_site_type_symbol
_atom_site_fract_x
_atom_site_fract_y
_atom_site_fract_z
_atom_site_occupancy
_atom_site_U_iso_or_equiv
B1 B 0.2475 0.0364 0.082 1 0.0
Na1 Na+1 0 0.3386 0.75 1 0.0
B6 B 0 0.2541 0.25 1 0.0
B3 B 0 0.1529 0.1011 1 0.0
B4 B 0 -0.0472 0.1641 1 0.0
B5 B 0 0.3941 0.145 1 0.0
B2 B 0.1609 0.8343 0.0484 1 0.0
